data_2000972
loop_
_publ_author_name
'Chaloner, P. A.'
'Harrison, R. M.'
'Hitchcock, P. B.'
'Pedersen, R. T.'

_publ_section_title
;
 Structure of 4-methoxyphenyl methyl sulfone and a redetermination of
 the structure of methyl phenyl sulfone
;
_journal_issue 4
_journal_name_full 'Acta Crystallographica Section C'
_journal_page_first 717
_journal_page_last 720
_journal_paper_doi 10.1107/S0108270191012520
_journal_volume 48
_journal_year 1992
_chemical_formula_sum 'C8 H10 O3 S'
_chemical_formula_weight 186.2
_space_group_crystal_system monoclinic
_space_group_IT_number 14
_space_group_name_Hall '-P 2ybc'
_space_group_name_H-M_alt 'P 1 21/c 1'
_cell_angle_alpha 90
_cell_angle_beta 95.05(2)
_cell_angle_gamma 90
_cell_formula_units_Z 4
_cell_length_a 5.638(3)
_cell_length_b 7.828(2)
_cell_length_c 20.045(3)
_cell_volume 881.2(5)
_diffrn_radiation_type Mo
_diffrn_radiation_wavelength 0.71069
_exptl_absorpt_coefficient_mu 0.32
_exptl_crystal_density_diffrn 1.40
_exptl_crystal_F_000 392
_cod_data_source_file al0512.cif
_cod_data_source_block al0512a
_cod_depositor_comments
;
 Updating space group information and adding the symmetry operation list.

 Antanas Vaitkus,
 2018-06-15
;
_cod_original_cell_volume 881.3
_cod_original_sg_symbol_H-M 'P 21/c'
_cod_original_formula_sum 'C8 H10 O3 S1'
_cod_database_code 2000972

loop_
_space_group_symop_id
_space_group_symop_operation_xyz
1 x,y,z
2 -x,y+1/2,-z+1/2
3 -x,-y,-z
4 x,-y+1/2,z+1/2

loop_
_atom_site_label
_atom_site_fract_x
_atom_site_fract_y
_atom_site_fract_z
_atom_site_U_iso_or_equiv
S .13480(10) .43946(8) .40044(3) .5130(10)
O1 -.1142(3) .4722(3) .40246(9) .870(10)
O2 .2317(4) .2877(2) .43275(9) .810(10)
O3 .3806(3) .4146(2) .12160(8) .650(10)
C1 .1996(3) .4334(2) .31610(9) .410(10)
C2 .4045(4) .3513(3) .29939(11) .490(10)
C3 .4570(4) .3471(3) .23422(11) .510(10)
C4 .3083(4) .4244(2) .18412(10) .440(10)
C5 .1007(4) .5063(3) .20048(10) .450(10)
C6 .0483(3) .5098(3) .26672(10) .460(10)
C7 .2965(5) .6143(3) .43536(11) .640(10)
C8 .2336(5) .4856(4) .06715(12) .720(10)
H2 .502(4) .297(3) .3340(10) .032(7)
H3 .590(4) .294(3) .2240(10) .027(6)
H5 .004(4) .558(3) .1670(10) .032(7)
H6 -.098(4) .568(3) .2770(10) .027(6)
H7B .475(5) .600(4) .4300(10) .060(9)
H7C .241(5) .706(4) .4100(10) .056(9)
H7A .279(5) .621(4) .4800(10) .055(8)
H8A .071(5) .439(3) .0650(10) .053(8)
H8B .294(5) .454(3) .031(2) .055(8)
H8C .229(6) .618(5) .068(2) .080(11)

loop_
_geom_bond_atom_site_label_1
_geom_bond_atom_site_label_2
_geom_bond_distance
S O1 1.431(2)
S C1 1.761(2)
O3 C4 1.354(3)
C1 C2 1.389(3)
C2 C3 1.365(3)
C4 C5 1.399(3)
S O2 1.437(2)
S C7 1.755(3)
O3 C8 1.424(3)
C1 C6 1.384(3)
C3 C4 1.389(3)
C5 C6 1.386(3)
